data_4127200
loop_
_publ_author_name
'Powers, Ian G.'
'Andjaba, John M.'
'Luo, Xuyi'
'Mei, Jianguo'
'Uyeda, Christopher'

_publ_section_title
;
 Catalytic Azoarene Synthesis from Aryl Azides Enabled by a Dinuclear Ni
 Complex.
;
_journal_name_full 'Journal of the American Chemical Society'
_journal_paper_doi 10.1021/jacs.8b00503
_journal_year 2018
_chemical_formula_sum 'C66 H84 N6 Ni2'
_chemical_formula_weight 1078.81
_space_group_crystal_system monoclinic
_space_group_IT_number 14
_space_group_name_Hall '-P 2yn'
_space_group_name_H-M_alt 'P 1 21/n 1'
_symmetry_space_group_name_Hall '-P 2yn'
_symmetry_space_group_name_H-M 'P 1 21/n 1'
_atom_sites_solution_hydrogens geom
_atom_sites_solution_primary direct
_atom_sites_solution_secondary difmap
_audit_creation_method SHELXL-2014/7
_cell_angle_alpha 90
_cell_angle_beta 97.465(3)
_cell_angle_gamma 90
_cell_formula_units_Z 4
_cell_length_a 12.0220(5)
_cell_length_b 26.4576(8)
_cell_length_c 18.2600(6)
_cell_measurement_reflns_used 40091
_cell_measurement_temperature 123(2)
_cell_measurement_theta_max 72.328
_cell_measurement_theta_min 4.988
_cell_volume 5758.8(4)
_computing_cell_refinement 'HKL3000 (Otwinowski & Minor, 1997)'
_computing_data_collection 'CrystalClear-SM Expert 2.1 b32 (Rigaku, 2014)'
_computing_data_reduction 'HKL3000 (Otwinowski & Minor, 1997)'
_computing_publication_material 'Encifer (Allen et al., 2004)'
_computing_structure_refinement
;  
SHELXL-2014/7 (Sheldrick, 2014), 
SHELXLE Rev761 (H\"ubschle et al., 2011)
;
_computing_structure_solution 'SHELXS-97 (Sheldrick, 2008)'
_diffrn_ambient_temperature 123(2)
_diffrn_measured_fraction_theta_full 0.963
_diffrn_measured_fraction_theta_max 0.938
_diffrn_measurement_device_type 'Rigaku Rapid II curved image plate diffractometer'
_diffrn_measurement_method 'omega scans'
_diffrn_radiation_monochromator 'laterally graded multilayer (Goebel) mirror'
_diffrn_radiation_type CuK\a
_diffrn_radiation_wavelength 1.54178
_diffrn_reflns_av_R_equivalents 0.0634
_diffrn_reflns_av_unetI/netI 0.1037
_diffrn_reflns_Laue_measured_fraction_full 0.963
_diffrn_reflns_Laue_measured_fraction_max 0.938
_diffrn_reflns_limit_h_max 11
_diffrn_reflns_limit_h_min -14
_diffrn_reflns_limit_k_max 32
_diffrn_reflns_limit_k_min -29
_diffrn_reflns_limit_l_max 17
_diffrn_reflns_limit_l_min -22
_diffrn_reflns_number 40091
_diffrn_reflns_point_group_measured_fraction_full 0.963
_diffrn_reflns_point_group_measured_fraction_max 0.938
_diffrn_reflns_theta_full 67.679
_diffrn_reflns_theta_max 72.328
_diffrn_reflns_theta_min 4.988
_diffrn_source 'microfocus X-ray tube'
_exptl_absorpt_coefficient_mu 1.149
_exptl_absorpt_correction_T_max 1
_exptl_absorpt_correction_T_min .816
_exptl_absorpt_correction_type multi-scan
_exptl_absorpt_process_details 'SCALEPACK (Otwinowski & Minor, 1997)'
_exptl_crystal_colour brown
_exptl_crystal_density_diffrn 1.244
_exptl_crystal_description prism
_exptl_crystal_F_000 2312
_exptl_crystal_size_max 0.300
_exptl_crystal_size_mid 0.200
_exptl_crystal_size_min 0.160
_refine_diff_density_max 0.517
_refine_diff_density_min -0.467
_refine_diff_density_rms 0.056
_refine_ls_extinction_coef 0.00179(10)
_refine_ls_extinction_expression Fc^*^=kFc[1+0.001xFc^2^\l^3^/sin(2\q)]^-1/4^
_refine_ls_extinction_method 'SHELXL-2014/7 (Sheldrick 2014'
_refine_ls_goodness_of_fit_ref 1.078
_refine_ls_hydrogen_treatment constr
_refine_ls_matrix_type full
_refine_ls_number_parameters 717
_refine_ls_number_reflns 10681
_refine_ls_number_restraints 186
_refine_ls_restrained_S_all 1.078
_refine_ls_R_factor_all 0.0608
_refine_ls_R_factor_gt 0.0543
_refine_ls_shift/su_max 0.003
_refine_ls_shift/su_mean 0.000
_refine_ls_structure_factor_coef Fsqd
_refine_ls_weighting_details 'w=1/[\s^2^(Fo^2^)+3.1977P] where P=(Fo^2^+2Fc^2^)/3'
_refine_ls_weighting_scheme calc
_refine_ls_wR_factor_gt 0.1562
_refine_ls_wR_factor_ref 0.1663
_reflns_Friedel_coverage 0.000
_reflns_number_gt 9279
_reflns_number_total 10681
_reflns_threshold_expression 'I > 2\s(I)'
_cod_data_source_file ja8b00503_si_003.cif
_cod_data_source_block ip005_new
_cod_database_code 4127200
_shelx_shelxl_version_number 2014/7
_shelx_space_group_comment
;
The symmetry employed for this shelxl refinement is uniquely defined
by the following loop, which should always be used as a source of
symmetry information in preference to the above space-group names.
They are only intended as comments.
;

loop_
_space_group_symop_operation_xyz
'x, y, z'
'-x+1/2, y+1/2, -z+1/2'
'-x, -y, -z'
'x-1/2, -y-1/2, z-1/2'

loop_
_atom_site_label
_atom_site_type_symbol
_atom_site_fract_x
_atom_site_fract_y
_atom_site_fract_z
_atom_site_U_iso_or_equiv
_atom_site_adp_type
_atom_site_occupancy
_atom_site_site_symmetry_order
_atom_site_calc_flag
_atom_site_refinement_flags_posn
_atom_site_refinement_flags_adp
_atom_site_refinement_flags_occupancy
_atom_site_disorder_assembly
_atom_site_disorder_group
N1 N 0.54739(17) 0.19445(8) 0.58180(12) 0.0378(5) Uani 1 1 d . . . . .
N2 N 0.55918(17) 0.09799(7) 0.59247(11) 0.0338(4) Uani 1 1 d . . . . .
C1 C 0.7043(2) 0.20274(11) 0.50504(17) 0.0512(7) Uani 1 1 d . . . . .
H1A H 0.6877 0.1927 0.4531 0.077 Uiso 1 1 calc R U . . .
H1B H 0.7831 0.1954 0.5228 0.077 Uiso 1 1 calc R U . . .
H1C H 0.6905 0.2390 0.5097 0.077 Uiso 1 1 calc R U . . .
C2 C 0.6299(2) 0.17367(10) 0.55045(14) 0.0399(6) Uani 1 1 d . . . . .
Ni2 Ni 0.37174(3) 0.06816(2) 0.67648(2) 0.03333(14) Uani 1 1 d . . . . .
C3 C 0.6422(2) 0.12038(10) 0.55772(14) 0.0378(6) Uani 1 1 d . . . . .
Ni3 Ni 0.46243(3) 0.14048(2) 0.63491(2) 0.03353(14) Uani 1 1 d . . . . .
N3 N 0.47290(17) 0.02800(8) 0.63374(11) 0.0348(5) Uani 1 1 d . . . . .
C4 C 0.7199(2) 0.09068(10) 0.52732(15) 0.0416(6) Uani 1 1 d . . . . .
H4 H 0.7780 0.1065 0.5049 0.050 Uiso 1 1 calc R U . . .
N4 N 0.32130(17) -0.00273(8) 0.71085(11) 0.0357(5) Uani 1 1 d . . . . .
C5 C 0.7142(2) 0.03884(10) 0.52915(15) 0.0435(6) Uani 1 1 d . . . . .
H5 H 0.7671 0.0190 0.5075 0.052 Uiso 1 1 calc R U . . .
N5 N 0.35946(17) 0.16387(7) 0.69096(11) 0.0340(4) Uani 1 1 d . . . . .
C6 C 0.6291(2) 0.01522(10) 0.56343(14) 0.0383(6) Uani 1 1 d . . . . .
N6 N 0.29531(17) 0.12255(8) 0.70435(11) 0.0362(5) Uani 1 1 d . . . . .
C7 C 0.6124(2) -0.03700(10) 0.56634(15) 0.0461(6) Uani 1 1 d . . . . .
H7 H 0.6593 -0.0593 0.5435 0.055 Uiso 1 1 calc R U . . .
C8 C 0.5273(2) -0.05614(10) 0.60256(15) 0.0454(6) Uani 1 1 d . . . . .
H8 H 0.5151 -0.0916 0.6039 0.054 Uiso 1 1 calc R U . . .
C9 C 0.4599(2) -0.02376(9) 0.63691(13) 0.0358(5) Uani 1 1 d . . . . .
C10 C 0.5545(2) 0.04674(9) 0.59642(13) 0.0337(5) Uani 1 1 d . . . . .
C11 C 0.3766(2) -0.03904(10) 0.68202(14) 0.0402(6) Uani 1 1 d . . . . .
C12 C 0.3604(3) -0.09457(10) 0.69556(18) 0.0531(7) Uani 1 1 d . . . . .
H12A H 0.3556 -0.1129 0.6486 0.080 Uiso 1 1 calc R U . . .
H12B H 0.2910 -0.0996 0.7175 0.080 Uiso 1 1 calc R U . . .
H12C H 0.4242 -0.1074 0.7294 0.080 Uiso 1 1 calc R U . . .
C13 C 0.5133(2) 0.24455(9) 0.55657(14) 0.0382(6) Uani 1 1 d . . . . .
C14 C 0.4517(2) 0.24974(10) 0.48620(15) 0.0411(6) Uani 1 1 d . . . . .
C15 C 0.4189(2) 0.29805(11) 0.46186(16) 0.0491(7) Uani 1 1 d . . . . .
H15 H 0.3754 0.3022 0.4150 0.059 Uiso 1 1 calc R U . . .
C16 C 0.4487(3) 0.33982(11) 0.50482(17) 0.0564(8) Uani 1 1 d . . . . .
H16 H 0.4271 0.3726 0.4870 0.068 Uiso 1 1 calc R U . . .
C17 C 0.5092(3) 0.33438(11) 0.57303(18) 0.0564(8) Uani 1 1 d . . . . .
H17 H 0.5284 0.3636 0.6022 0.068 Uiso 1 1 calc R U . . .
C18 C 0.5434(2) 0.28689(10) 0.60114(15) 0.0469(6) Uani 1 1 d . . . . .
C19 C 0.4182(3) 0.20474(11) 0.43654(16) 0.0490(7) Uani 1 1 d . . . . .
H19 H 0.4599 0.1745 0.4586 0.059 Uiso 1 1 calc R U . . .
C20 C 0.4489(3) 0.21184(14) 0.35850(17) 0.0700(10) Uani 1 1 d . . . . .
H20A H 0.4274 0.1816 0.3290 0.105 Uiso 1 1 calc R U . . .
H20B H 0.5300 0.2172 0.3610 0.105 Uiso 1 1 calc R U . . .
H20C H 0.4090 0.2413 0.3355 0.105 Uiso 1 1 calc R U . . .
C21 C 0.2939(3) 0.19400(16) 0.4335(2) 0.0784(11) Uani 1 1 d . . . . .
H21A H 0.2509 0.2227 0.4108 0.118 Uiso 1 1 calc R U . . .
H21B H 0.2755 0.1889 0.4837 0.118 Uiso 1 1 calc R U . . .
H21C H 0.2749 0.1635 0.4041 0.118 Uiso 1 1 calc R U . . .
C22 C 0.6114(3) 0.28165(12) 0.67614(17) 0.0607(8) Uani 1 1 d . . . . .
H22 H 0.5852 0.2502 0.6991 0.073 Uiso 1 1 calc R U . . .
C23 C 0.5955(4) 0.32541(14) 0.72857(19) 0.0783(11) Uani 1 1 d . . . . .
H23A H 0.6300 0.3560 0.7114 0.117 Uiso 1 1 calc R U . . .
H23B H 0.6311 0.3170 0.7784 0.117 Uiso 1 1 calc R U . . .
H23C H 0.5152 0.3313 0.7294 0.117 Uiso 1 1 calc R U . . .
C24 C 0.7350(4) 0.27497(18) 0.6711(2) 0.0943(14) Uani 1 1 d . . . . .
H24A H 0.7465 0.2439 0.6438 0.141 Uiso 1 1 calc R U . . .
H24B H 0.7763 0.2727 0.7209 0.141 Uiso 1 1 calc R U . . .
H24C H 0.7625 0.3040 0.6452 0.141 Uiso 1 1 calc R U . . .
C25 C 0.2546(2) -0.01773(9) 0.76726(14) 0.0396(6) Uani 1 1 d . . . . .
C26 C 0.1371(2) -0.01949(10) 0.75158(15) 0.0443(6) Uani 1 1 d . . . . .
C27 C 0.0750(3) -0.03416(12) 0.80767(17) 0.0538(7) Uani 1 1 d . . . . .
H27 H -0.0045 -0.0351 0.7980 0.065 Uiso 1 1 calc R U . . .
C28 C 0.1272(3) -0.04730(12) 0.87646(18) 0.0587(8) Uani 1 1 d . . . . .
H28 H 0.0836 -0.0566 0.9142 0.070 Uiso 1 1 calc R U . . .
C29 C 0.2424(3) -0.04704(12) 0.89082(17) 0.0540(7) Uani 1 1 d . . . . .
H29 H 0.2775 -0.0568 0.9383 0.065 Uiso 1 1 calc R U . . .
C30 C 0.3091(2) -0.03265(10) 0.83681(15) 0.0448(6) Uani 1 1 d . . . . .
C31 C 0.0793(2) -0.00787(12) 0.67493(17) 0.0532(7) Uani 1 1 d . . . . .
H31 H 0.1185 0.0219 0.6564 0.064 Uiso 1 1 calc R U . . .
C32 C -0.0440(3) 0.00626(15) 0.6720(2) 0.0736(10) Uani 1 1 d . . . . .
H32A H -0.0715 0.0199 0.6231 0.110 Uiso 1 1 calc R U . . .
H32B H -0.0524 0.0318 0.7098 0.110 Uiso 1 1 calc R U . . .
H32C H -0.0875 -0.0239 0.6814 0.110 Uiso 1 1 calc R U . . .
C33 C 0.0902(3) -0.05136(15) 0.62135(19) 0.0730(10) Uani 1 1 d . . . . .
H33A H 0.0511 -0.0426 0.5725 0.109 Uiso 1 1 calc R U . . .
H33B H 0.0568 -0.0820 0.6395 0.109 Uiso 1 1 calc R U . . .
H33C H 0.1697 -0.0574 0.6176 0.109 Uiso 1 1 calc R U . . .
C35 C 0.4813(3) -0.07589(14) 0.9056(2) 0.0757(11) Uani 1 1 d . . . . .
H35A H 0.4546 -0.1080 0.8831 0.113 Uiso 1 1 calc R U . . .
H35B H 0.4548 -0.0724 0.9539 0.113 Uiso 1 1 calc R U . . .
H35C H 0.5635 -0.0753 0.9119 0.113 Uiso 1 1 calc R U . . .
C34 C 0.4359(2) -0.03209(12) 0.85546(16) 0.0500(7) Uani 1 1 d . . . . .
H34 H 0.4686 -0.0354 0.8081 0.060 Uiso 1 1 calc R U . . .
C36 C 0.4742(3) 0.01849(13) 0.8899(2) 0.0740(10) Uani 1 1 d . . . . .
H36A H 0.4508 0.0458 0.8550 0.111 Uiso 1 1 calc R U . . .
H36B H 0.5561 0.0186 0.9015 0.111 Uiso 1 1 calc R U . . .
H36C H 0.4403 0.0236 0.9354 0.111 Uiso 1 1 calc R U . . .
C37 C 0.3649(2) 0.20687(9) 0.74108(14) 0.0376(6) Uani 1 1 d . . . . .
C38 C 0.2940(2) 0.24860(10) 0.72665(15) 0.0440(6) Uani 1 1 d . . . . .
C39 C 0.3086(3) 0.28948(11) 0.77551(18) 0.0582(8) Uani 1 1 d . . . . .
H39 H 0.2615 0.3183 0.7665 0.070 Uiso 1 1 calc R U . . .
C40 C 0.3888(3) 0.28917(11) 0.83596(18) 0.0612(9) Uani 1 1 d . . . . .
H40 H 0.3967 0.3174 0.8684 0.073 Uiso 1 1 calc R U . . .
C41 C 0.4579(3) 0.24782(11) 0.84955(16) 0.0535(7) Uani 1 1 d . . . . .
H41 H 0.5135 0.2480 0.8916 0.064 Uiso 1 1 calc R U . . .
C42 C 0.4482(2) 0.20573(10) 0.80328(15) 0.0429(6) Uani 1 1 d . . . . .
C43 C 0.2037(2) 0.25272(11) 0.66094(16) 0.0482(7) Uani 1 1 d . . . . .
H43 H 0.2000 0.2196 0.6344 0.058 Uiso 1 1 calc R U . . .
C44 C 0.0880(3) 0.26253(13) 0.68523(19) 0.0624(8) Uani 1 1 d . . . . .
H44A H 0.0305 0.2617 0.6420 0.094 Uiso 1 1 calc R U . . .
H44B H 0.0878 0.2958 0.7089 0.094 Uiso 1 1 calc R U . . .
H44C H 0.0718 0.2364 0.7203 0.094 Uiso 1 1 calc R U . . .
C45 C 0.2306(3) 0.29341(13) 0.60664(19) 0.0654(9) Uani 1 1 d . . . . .
H45A H 0.3024 0.2856 0.5892 0.098 Uiso 1 1 calc R U . . .
H45B H 0.2356 0.3264 0.6314 0.098 Uiso 1 1 calc R U . . .
H45C H 0.1712 0.2944 0.5645 0.098 Uiso 1 1 calc R U . . .
C46 C 0.5279(2) 0.16126(10) 0.82151(15) 0.0461(6) Uani 1 1 d . . . . .
H46 H 0.4924 0.1307 0.7959 0.055 Uiso 1 1 calc R U . . .
C47 C 0.6403(3) 0.16998(12) 0.79275(18) 0.0589(8) Uani 1 1 d . . . . .
H47A H 0.6281 0.1728 0.7388 0.088 Uiso 1 1 calc R U . . .
H47B H 0.6905 0.1415 0.8071 0.088 Uiso 1 1 calc R U . . .
H47C H 0.6743 0.2013 0.8140 0.088 Uiso 1 1 calc R U . . .
C48 C 0.5491(3) 0.14949(13) 0.90436(17) 0.0626(9) Uani 1 1 d . . . . .
H48A H 0.4772 0.1462 0.9237 0.094 Uiso 1 1 calc R U . . .
H48B H 0.5925 0.1770 0.9302 0.094 Uiso 1 1 calc R U . . .
H48C H 0.5911 0.1178 0.9121 0.094 Uiso 1 1 calc R U . . .
C49 C 0.1791(2) 0.13033(9) 0.71532(14) 0.0372(5) Uani 1 1 d . . . . .
C50 C 0.0983(2) 0.13284(10) 0.65168(15) 0.0417(6) Uani 1 1 d . . . . .
C51 C -0.0140(2) 0.13684(12) 0.66166(18) 0.0536(7) Uani 1 1 d . . . . .
H51 H -0.0695 0.1379 0.6196 0.064 Uiso 1 1 calc R U . . .
C52 C -0.0468(3) 0.13928(12) 0.73131(18) 0.0592(8) Uani 1 1 d . . . . .
H52 H -0.1241 0.1420 0.7368 0.071 Uiso 1 1 calc R U . . .
C53 C 0.0328(3) 0.13779(12) 0.79297(18) 0.0540(8) Uani 1 1 d . . . . .
H53 H 0.0098 0.1401 0.8407 0.065 Uiso 1 1 calc R U . . .
C54 C 0.1472(2) 0.13290(10) 0.78609(15) 0.0406(6) Uani 1 1 d . . . . .
C55 C 0.1308(2) 0.13275(11) 0.57369(14) 0.0433(6) Uani 1 1 d . . . . .
H55 H 0.2070 0.1484 0.5765 0.052 Uiso 1 1 calc R U . . .
C56 C 0.0515(3) 0.16436(13) 0.51945(17) 0.0580(8) Uani 1 1 d . . . . .
H56A H 0.0815 0.1666 0.4721 0.087 Uiso 1 1 calc R U . . .
H56B H 0.0448 0.1984 0.5396 0.087 Uiso 1 1 calc R U . . .
H56C H -0.0226 0.1483 0.5119 0.087 Uiso 1 1 calc R U . . .
C57 C 0.1390(3) 0.07954(12) 0.54179(16) 0.0539(7) Uani 1 1 d . . . . .
H57A H 0.0678 0.0617 0.5431 0.081 Uiso 1 1 calc R U . . .
H57B H 0.1996 0.0609 0.5712 0.081 Uiso 1 1 calc R U . . .
H57C H 0.1548 0.0819 0.4906 0.081 Uiso 1 1 calc R U . . .
C58 C 0.2285(3) 0.13165(11) 0.85630(15) 0.0471(7) Uani 1 1 d . . . . .
H58 H 0.3058 0.1279 0.8422 0.057 Uiso 1 1 calc R U . . .
C59 C 0.2259(3) 0.18071(12) 0.90100(17) 0.0590(8) Uani 1 1 d . . . . .
H59A H 0.2377 0.2097 0.8694 0.089 Uiso 1 1 calc R U . . .
H59B H 0.2854 0.1798 0.9431 0.089 Uiso 1 1 calc R U . . .
H59C H 0.1529 0.1839 0.9190 0.089 Uiso 1 1 calc R U . . .
C60 C 0.2069(3) 0.08646(12) 0.90506(18) 0.0621(8) Uani 1 1 d . . . . .
H60A H 0.1350 0.0911 0.9241 0.093 Uiso 1 1 calc R U . . .
H60B H 0.2673 0.0841 0.9464 0.093 Uiso 1 1 calc R U . . .
H60C H 0.2044 0.0554 0.8758 0.093 Uiso 1 1 calc R U . . .
C61 C -0.2817(7) -0.0086(3) 0.7736(3) 0.0684(18) Uani 0.509(10) 1 d G U P A 1
H61 H -0.3188 -0.0074 0.7244 0.082 Uiso 0.509(10) 1 calc R U P A 1
C62 C -0.2366(9) 0.0353(2) 0.8072(5) 0.081(2) Uani 0.509(10) 1 d G U P A 1
H62 H -0.2429 0.0664 0.7810 0.097 Uiso 0.509(10) 1 calc R U P A 1
C63 C -0.1823(7) 0.0337(3) 0.8792(5) 0.085(2) Uani 0.509(10) 1 d G U P A 1
H63 H -0.1515 0.0636 0.9022 0.102 Uiso 0.509(10) 1 calc R U P A 1
C64 C -0.1730(6) -0.0119(4) 0.9175(2) 0.0749(19) Uani 0.509(10) 1 d G U P A 1
H64 H -0.1359 -0.0130 0.9667 0.090 Uiso 0.509(10) 1 calc R U P A 1
C65 C -0.2181(6) -0.0557(3) 0.8839(4) 0.0618(18) Uani 0.509(10) 1 d G U P A 1
H65 H -0.2118 -0.0868 0.9101 0.074 Uiso 0.509(10) 1 calc R U P A 1
C66 C -0.2724(6) -0.0541(2) 0.8119(4) 0.0647(17) Uani 0.509(10) 1 d G U P A 1
H66 H -0.3032 -0.0841 0.7889 0.078 Uiso 0.509(10) 1 calc R U P A 1
C61B C -0.2880(7) -0.0220(4) 0.7824(4) 0.078(2) Uani 0.491(10) 1 d G U P A 2
H61B H -0.3321 -0.0341 0.7390 0.093 Uiso 0.491(10) 1 calc R U P A 2
C62B C -0.2609(8) 0.0291(3) 0.7889(4) 0.077(2) Uani 0.491(10) 1 d G U P A 2
H62B H -0.2866 0.0518 0.7501 0.092 Uiso 0.491(10) 1 calc R U P A 2
C63B C -0.1964(6) 0.04686(19) 0.8524(5) 0.0733(19) Uani 0.491(10) 1 d G U P A 2
H63B H -0.1779 0.0817 0.8569 0.088 Uiso 0.491(10) 1 calc R U P A 2
C64B C -0.1588(6) 0.0136(4) 0.9092(3) 0.069(2) Uani 0.491(10) 1 d G U P A 2
H64B H -0.1147 0.0258 0.9526 0.083 Uiso 0.491(10) 1 calc R U P A 2
C65B C -0.1859(8) -0.0374(3) 0.9026(4) 0.0698(19) Uani 0.491(10) 1 d G U P A 2
H65B H -0.1602 -0.0601 0.9415 0.084 Uiso 0.491(10) 1 calc R U P A 2
C66B C -0.2504(8) -0.05518(19) 0.8392(6) 0.0737(19) Uani 0.491(10) 1 d G U P A 2
H66B H -0.2689 -0.0901 0.8347 0.088 Uiso 0.491(10) 1 calc R U P A 2

loop_
_atom_site_aniso_label
_atom_site_aniso_U_11
_atom_site_aniso_U_22
_atom_site_aniso_U_33
_atom_site_aniso_U_23
_atom_site_aniso_U_13
_atom_site_aniso_U_12
N1 0.0398(12) 0.0332(11) 0.0405(11) 0.0036(9) 0.0049(10) 0.0006(8)
N2 0.0361(11) 0.0339(10) 0.0325(10) 0.0016(9) 0.0090(9) -0.0007(8)
C1 0.0463(16) 0.0457(16) 0.0651(19) 0.0127(14) 0.0199(14) -0.0005(12)
C2 0.0373(14) 0.0427(14) 0.0402(14) 0.0039(11) 0.0069(11) -0.0006(10)
Ni2 0.0373(3) 0.0298(2) 0.0338(3) -0.00168(17) 0.0086(2) 0.00060(16)
C3 0.0404(14) 0.0385(13) 0.0348(13) 0.0029(11) 0.0055(11) -0.0002(10)
Ni3 0.0374(3) 0.0306(2) 0.0335(3) -0.00026(16) 0.0082(2) 0.00083(16)
N3 0.0400(12) 0.0320(10) 0.0328(11) -0.0004(8) 0.0058(9) 0.0003(8)
C4 0.0392(14) 0.0443(15) 0.0428(14) 0.0039(12) 0.0111(12) -0.0003(11)
N4 0.0413(12) 0.0327(10) 0.0342(11) -0.0034(9) 0.0089(9) -0.0016(8)
C5 0.0453(15) 0.0449(15) 0.0425(14) -0.0023(12) 0.0141(12) 0.0067(11)
N5 0.0393(11) 0.0274(10) 0.0356(10) -0.0028(8) 0.0060(9) -0.0005(8)
C6 0.0409(14) 0.0398(14) 0.0347(13) -0.0022(11) 0.0066(11) 0.0019(10)
N6 0.0396(12) 0.0348(11) 0.0345(11) -0.0017(9) 0.0064(9) 0.0000(8)
C7 0.0513(16) 0.0425(15) 0.0466(15) -0.0049(12) 0.0141(13) 0.0096(12)
C8 0.0556(17) 0.0360(13) 0.0462(15) -0.0043(12) 0.0126(14) 0.0021(12)
C9 0.0418(14) 0.0305(12) 0.0357(13) -0.0006(10) 0.0067(11) 0.0012(10)
C10 0.0364(13) 0.0340(12) 0.0301(12) 0.0012(10) 0.0024(10) 0.0034(10)
C11 0.0445(15) 0.0351(13) 0.0406(14) -0.0010(11) 0.0034(12) -0.0030(10)
C12 0.070(2) 0.0313(14) 0.0623(18) 0.0004(13) 0.0227(16) -0.0047(12)
C13 0.0419(14) 0.0323(12) 0.0410(13) 0.0066(11) 0.0078(12) -0.0007(10)
C14 0.0440(15) 0.0375(13) 0.0429(14) 0.0056(11) 0.0097(12) 0.0027(11)
C15 0.0571(17) 0.0470(16) 0.0441(15) 0.0118(13) 0.0101(13) 0.0063(13)
C16 0.076(2) 0.0389(15) 0.0567(18) 0.0098(14) 0.0157(17) 0.0096(14)
C17 0.078(2) 0.0354(14) 0.0563(18) 0.0011(13) 0.0102(17) -0.0041(13)
C18 0.0561(17) 0.0407(14) 0.0438(15) 0.0027(12) 0.0065(13) -0.0029(12)
C19 0.0576(18) 0.0439(15) 0.0444(15) 0.0013(13) 0.0030(14) 0.0012(13)
C20 0.087(3) 0.074(2) 0.0500(18) -0.0094(17) 0.0150(18) -0.0014(19)
C21 0.076(3) 0.092(3) 0.067(2) -0.006(2) 0.0111(19) -0.028(2)
C22 0.081(2) 0.0452(16) 0.0520(17) 0.0023(14) -0.0066(17) -0.0103(15)
C23 0.111(3) 0.070(2) 0.0525(19) -0.0067(18) 0.004(2) -0.025(2)
C24 0.082(3) 0.101(3) 0.090(3) -0.017(3) -0.026(2) 0.002(2)
C25 0.0479(15) 0.0308(12) 0.0417(14) 0.0006(11) 0.0116(12) -0.0066(10)
C26 0.0472(16) 0.0427(15) 0.0451(15) -0.0055(12) 0.0137(13) -0.0068(11)
C27 0.0509(17) 0.0541(17) 0.0598(18) -0.0006(15) 0.0204(15) -0.0112(13)
C28 0.064(2) 0.0594(19) 0.0575(18) 0.0027(16) 0.0253(16) -0.0118(15)
C29 0.065(2) 0.0530(17) 0.0462(16) 0.0070(14) 0.0158(15) -0.0071(14)
C30 0.0512(16) 0.0432(14) 0.0414(14) 0.0023(12) 0.0118(13) -0.0062(12)
C31 0.0484(17) 0.0598(18) 0.0513(17) 0.0013(14) 0.0063(14) -0.0119(13)
C32 0.053(2) 0.083(3) 0.082(3) 0.002(2) 0.0022(19) 0.0019(17)
C33 0.065(2) 0.095(3) 0.058(2) -0.019(2) 0.0039(17) -0.0033(19)
C35 0.069(2) 0.078(2) 0.077(2) 0.022(2) 0.001(2) 0.0054(18)
C34 0.0508(17) 0.0564(18) 0.0431(15) 0.0052(14) 0.0069(13) -0.0007(13)
C36 0.060(2) 0.068(2) 0.091(3) -0.008(2) 0.000(2) -0.0128(17)
C37 0.0458(14) 0.0308(12) 0.0379(13) -0.0041(10) 0.0118(12) -0.0019(10)
C38 0.0512(16) 0.0359(13) 0.0461(15) -0.0047(12) 0.0112(13) 0.0057(11)
C39 0.073(2) 0.0372(15) 0.065(2) -0.0107(14) 0.0122(17) 0.0083(14)
C40 0.084(2) 0.0394(16) 0.0607(19) -0.0194(14) 0.0120(18) -0.0037(15)
C41 0.068(2) 0.0475(16) 0.0432(15) -0.0117(13) 0.0013(15) -0.0094(14)
C42 0.0487(16) 0.0395(14) 0.0408(14) -0.0006(11) 0.0070(12) -0.0025(11)
C43 0.0537(17) 0.0415(15) 0.0505(16) 0.0015(13) 0.0109(14) 0.0077(12)
C44 0.058(2) 0.0603(19) 0.071(2) 0.0023(17) 0.0156(17) 0.0122(15)
C45 0.066(2) 0.066(2) 0.066(2) 0.0197(17) 0.0186(17) 0.0134(16)
C46 0.0530(17) 0.0399(14) 0.0436(15) 0.0005(12) -0.0010(13) -0.0007(12)
C47 0.0544(19) 0.0579(19) 0.063(2) 0.0090(16) 0.0021(16) 0.0070(14)
C48 0.074(2) 0.062(2) 0.0486(18) 0.0060(15) -0.0033(17) -0.0037(16)
C49 0.0380(14) 0.0335(12) 0.0417(14) -0.0030(11) 0.0108(12) 0.0011(10)
C50 0.0394(14) 0.0439(14) 0.0427(14) -0.0002(12) 0.0091(12) 0.0001(11)
C51 0.0423(16) 0.065(2) 0.0533(17) 0.0024(15) 0.0069(14) 0.0049(13)
C52 0.0473(17) 0.071(2) 0.063(2) 0.0002(16) 0.0216(16) 0.0058(14)
C53 0.0555(18) 0.0594(19) 0.0525(17) -0.0025(14) 0.0274(15) 0.0050(14)
C54 0.0461(15) 0.0366(13) 0.0414(14) -0.0057(11) 0.0143(12) 0.0006(11)
C55 0.0384(14) 0.0521(16) 0.0390(14) -0.0010(12) 0.0030(12) 0.0002(11)
C56 0.0516(18) 0.073(2) 0.0487(17) 0.0101(16) 0.0022(15) 0.0087(15)
C57 0.0594(19) 0.0624(19) 0.0399(15) -0.0033(14) 0.0059(14) 0.0020(14)
C58 0.0572(18) 0.0484(15) 0.0384(14) -0.0028(12) 0.0164(13) -0.0003(13)
C59 0.072(2) 0.0563(18) 0.0517(17) -0.0154(15) 0.0203(16) -0.0031(15)
C60 0.076(2) 0.059(2) 0.0533(18) 0.0102(16) 0.0159(17) 0.0034(16)
C61 0.066(3) 0.074(4) 0.065(3) 0.004(3) 0.008(3) 0.007(3)
C62 0.085(4) 0.084(4) 0.072(4) -0.005(4) 0.007(4) -0.001(3)
C63 0.096(4) 0.082(4) 0.075(4) -0.008(4) 0.004(4) 0.001(4)
C64 0.085(3) 0.078(4) 0.062(3) -0.007(3) 0.012(3) 0.003(4)
C65 0.063(4) 0.069(4) 0.051(4) -0.005(3) 0.002(3) 0.007(3)
C66 0.065(4) 0.079(4) 0.050(4) 0.002(3) 0.007(3) 0.010(3)
C61B 0.069(4) 0.090(4) 0.075(4) -0.007(4) 0.014(3) -0.002(4)
C62B 0.078(4) 0.084(4) 0.065(4) -0.010(3) -0.005(3) -0.006(3)
C63B 0.084(4) 0.078(4) 0.054(4) 0.008(3) -0.010(3) 0.009(3)
C64B 0.087(4) 0.059(4) 0.060(4) 0.008(3) 0.002(3) 0.023(4)
C65B 0.079(4) 0.071(4) 0.063(3) 0.003(3) 0.020(3) 0.015(3)
C66B 0.073(4) 0.079(3) 0.070(4) -0.005(3) 0.016(4) 0.003(3)

loop_
_atom_type_symbol
_atom_type_description
_atom_type_scat_dispersion_real
_atom_type_scat_dispersion_imag
_atom_type_scat_source
C C 0.0181 0.0091 'International Tables Vol C Tables 4.2.6.8 and 6.1.1.4'
H H 0.0000 0.0000 'International Tables Vol C Tables 4.2.6.8 and 6.1.1.4'
N N 0.0311 0.0180 'International Tables Vol C Tables 4.2.6.8 and 6.1.1.4'
Ni Ni -3.0029 0.5091 'International Tables Vol C Tables 4.2.6.8 and 6.1.1.4'

loop_
_geom_angle_atom_site_label_1
_geom_angle_atom_site_label_2
_geom_angle_atom_site_label_3
_geom_angle
C2 N1 C13 116.1(2)
C2 N1 Ni3 111.00(17)
C13 N1 Ni3 130.23(16)
C10 N2 C3 119.2(2)
C10 N2 Ni3 123.31(16)
C3 N2 Ni3 117.41(17)
C2 C1 H1A 109.5
C2 C1 H1B 109.5
H1A C1 H1B 109.5
C2 C1 H1C 109.5
H1A C1 H1C 109.5
H1B C1 H1C 109.5
N1 C2 C3 116.4(2)
N1 C2 C1 123.8(2)
C3 C2 C1 119.7(2)
N6 Ni2 N3 162.22(9)
N6 Ni2 N4 116.71(9)
N3 Ni2 N4 81.06(8)
N6 Ni2 Ni3 73.81(7)
N3 Ni2 Ni3 88.50(6)
N4 Ni2 Ni3 168.79(6)
N2 C3 C4 120.2(2)
N2 C3 C2 113.2(2)
C4 C3 C2 126.2(2)
N5 Ni3 N2 162.13(9)
N5 Ni3 N1 116.33(9)
N2 Ni3 N1 81.26(8)
N5 Ni3 Ni2 73.70(6)
N2 Ni3 Ni2 89.09(6)
N1 Ni3 Ni2 168.80(6)
C10 N3 C9 118.4(2)
C10 N3 Ni2 123.76(17)
C9 N3 Ni2 117.72(16)
C5 C4 C3 121.0(2)
C5 C4 H4 119.5
C3 C4 H4 119.5
C11 N4 C25 116.2(2)
C11 N4 Ni2 110.69(16)
C25 N4 Ni2 132.17(16)
C4 C5 C6 119.6(2)
C4 C5 H5 120.2
C6 C5 H5 120.2
N6 N5 C37 119.25(19)
N6 N5 Ni3 105.55(14)
C37 N5 Ni3 130.01(16)
C7 C6 C5 124.8(2)
C7 C6 C10 117.6(2)
C5 C6 C10 117.6(2)
N5 N6 C49 118.87(19)
N5 N6 Ni2 105.30(15)
C49 N6 Ni2 133.03(16)
C8 C7 C6 119.9(2)
C8 C7 H7 120.0
C6 C7 H7 120.0
C7 C8 C9 120.2(3)
C7 C8 H8 119.9
C9 C8 H8 119.9
N3 C9 C8 121.3(2)
N3 C9 C11 113.2(2)
C8 C9 C11 125.4(2)
N3 C10 N2 115.3(2)
N3 C10 C6 122.5(2)
N2 C10 C6 122.2(2)
N4 C11 C9 116.8(2)
N4 C11 C12 124.3(2)
C9 C11 C12 118.9(2)
C11 C12 H12A 109.5
C11 C12 H12B 109.5
H12A C12 H12B 109.5
C11 C12 H12C 109.5
H12A C12 H12C 109.5
H12B C12 H12C 109.5
C14 C13 C18 121.2(2)
C14 C13 N1 118.4(2)
C18 C13 N1 120.4(2)
C15 C14 C13 118.4(3)
C15 C14 C19 119.1(3)
C13 C14 C19 122.5(2)
C16 C15 C14 120.9(3)
C16 C15 H15 119.6
C14 C15 H15 119.6
C17 C16 C15 120.2(3)
C17 C16 H16 119.9
C15 C16 H16 119.9
C16 C17 C18 121.7(3)
C16 C17 H17 119.1
C18 C17 H17 119.1
C17 C18 C13 117.5(3)
C17 C18 C22 121.0(3)
C13 C18 C22 121.4(2)
C21 C19 C14 110.6(3)
C21 C19 C20 110.2(3)
C14 C19 C20 112.5(2)
C21 C19 H19 107.8
C14 C19 H19 107.8
C20 C19 H19 107.8
C19 C20 H20A 109.5
C19 C20 H20B 109.5
H20A C20 H20B 109.5
C19 C20 H20C 109.5
H20A C20 H20C 109.5
H20B C20 H20C 109.5
C19 C21 H21A 109.5
C19 C21 H21B 109.5
H21A C21 H21B 109.5
C19 C21 H21C 109.5
H21A C21 H21C 109.5
H21B C21 H21C 109.5
C18 C22 C24 112.1(3)
C18 C22 C23 113.7(3)
C24 C22 C23 109.3(3)
C18 C22 H22 107.1
C24 C22 H22 107.1
C23 C22 H22 107.1
C22 C23 H23A 109.5
C22 C23 H23B 109.5
H23A C23 H23B 109.5
C22 C23 H23C 109.5
H23A C23 H23C 109.5
H23B C23 H23C 109.5
C22 C24 H24A 109.5
C22 C24 H24B 109.5
H24A C24 H24B 109.5
C22 C24 H24C 109.5
H24A C24 H24C 109.5
H24B C24 H24C 109.5
C26 C25 C30 120.8(2)
C26 C25 N4 120.1(2)
C30 C25 N4 119.1(2)
C27 C26 C25 118.6(3)
C27 C26 C31 120.6(3)
C25 C26 C31 120.7(2)
C28 C27 C26 121.1(3)
C28 C27 H27 119.5
C26 C27 H27 119.5
C27 C28 C29 120.1(3)
C27 C28 H28 119.9
C29 C28 H28 119.9
C28 C29 C30 121.4(3)
C28 C29 H29 119.3
C30 C29 H29 119.3
C29 C30 C25 118.0(3)
C29 C30 C34 119.6(3)
C25 C30 C34 122.4(2)
C26 C31 C32 114.2(3)
C26 C31 C33 111.9(3)
C32 C31 C33 109.1(3)
C26 C31 H31 107.1
C32 C31 H31 107.1
C33 C31 H31 107.1
C31 C32 H32A 109.5
C31 C32 H32B 109.5
H32A C32 H32B 109.5
C31 C32 H32C 109.5
H32A C32 H32C 109.5
H32B C32 H32C 109.5
C31 C33 H33A 109.5
C31 C33 H33B 109.5
H33A C33 H33B 109.5
C31 C33 H33C 109.5
H33A C33 H33C 109.5
H33B C33 H33C 109.5
C34 C35 H35A 109.5
C34 C35 H35B 109.5
H35A C35 H35B 109.5
C34 C35 H35C 109.5
H35A C35 H35C 109.5
H35B C35 H35C 109.5
C30 C34 C36 110.0(3)
C30 C34 C35 113.3(3)
C36 C34 C35 110.6(3)
C30 C34 H34 107.6
C36 C34 H34 107.6
C35 C34 H34 107.6
C34 C36 H36A 109.5
C34 C36 H36B 109.5
H36A C36 H36B 109.5
C34 C36 H36C 109.5
H36A C36 H36C 109.5
H36B C36 H36C 109.5
C38 C37 C42 121.3(2)
C38 C37 N5 121.5(2)
C42 C37 N5 117.2(2)
C39 C38 C37 117.9(3)
C39 C38 C43 117.9(2)
C37 C38 C43 124.3(2)
C40 C39 C38 121.8(3)
C40 C39 H39 119.1
C38 C39 H39 119.1
C39 C40 C41 119.7(3)
C39 C40 H40 120.1
C41 C40 H40 120.1
C40 C41 C42 121.7(3)
C40 C41 H41 119.2
C42 C41 H41 119.2
C41 C42 C37 117.7(3)
C41 C42 C46 118.9(3)
C37 C42 C46 123.4(2)
C38 C43 C45 112.0(3)
C38 C43 C44 111.5(2)
C45 C43 C44 110.2(2)
C38 C43 H43 107.7
C45 C43 H43 107.7
C44 C43 H43 107.7
C43 C44 H44A 109.5
C43 C44 H44B 109.5
H44A C44 H44B 109.5
C43 C44 H44C 109.5
H44A C44 H44C 109.5
H44B C44 H44C 109.5
C43 C45 H45A 109.5
C43 C45 H45B 109.5
H45A C45 H45B 109.5
C43 C45 H45C 109.5
H45A C45 H45C 109.5
H45B C45 H45C 109.5
C42 C46 C47 111.5(2)
C42 C46 C48 113.0(2)
C47 C46 C48 109.2(3)
C42 C46 H46 107.7
C47 C46 H46 107.7
C48 C46 H46 107.7
C46 C47 H47A 109.5
C46 C47 H47B 109.5
H47A C47 H47B 109.5
C46 C47 H47C 109.5
H47A C47 H47C 109.5
H47B C47 H47C 109.5
C46 C48 H48A 109.5
C46 C48 H48B 109.5
H48A C48 H48B 109.5
C46 C48 H48C 109.5
H48A C48 H48C 109.5
H48B C48 H48C 109.5
C54 C49 C50 121.0(2)
C54 C49 N6 121.3(2)
C50 C49 N6 117.6(2)
C51 C50 C49 118.1(3)
C51 C50 C55 119.6(3)
C49 C50 C55 122.3(2)
C52 C51 C50 121.5(3)
C52 C51 H51 119.2
C50 C51 H51 119.2
C53 C52 C51 120.0(3)
C53 C52 H52 120.0
C51 C52 H52 120.0
C52 C53 C54 120.9(3)
C52 C53 H53 119.6
C54 C53 H53 119.6
C49 C54 C53 118.5(3)
C49 C54 C58 124.0(2)
C53 C54 C58 117.4(2)
C50 C55 C56 112.9(2)
C50 C55 C57 113.2(2)
C56 C55 C57 108.7(2)
C50 C55 H55 107.2
C56 C55 H55 107.2
C57 C55 H55 107.2
C55 C56 H56A 109.5
C55 C56 H56B 109.5
H56A C56 H56B 109.5
C55 C56 H56C 109.5
H56A C56 H56C 109.5
H56B C56 H56C 109.5
C55 C57 H57A 109.5
C55 C57 H57B 109.5
H57A C57 H57B 109.5
C55 C57 H57C 109.5
H57A C57 H57C 109.5
H57B C57 H57C 109.5
C54 C58 C60 111.7(3)
C54 C58 C59 112.2(2)
C60 C58 C59 109.5(2)
C54 C58 H58 107.8
C60 C58 H58 107.8
C59 C58 H58 107.8
C58 C59 H59A 109.5
C58 C59 H59B 109.5
H59A C59 H59B 109.5
C58 C59 H59C 109.5
H59A C59 H59C 109.5
H59B C59 H59C 109.5
C58 C60 H60A 109.5
C58 C60 H60B 109.5
H60A C60 H60B 109.5
C58 C60 H60C 109.5
H60A C60 H60C 109.5
H60B C60 H60C 109.5
C62 C61 C66 120.0
C62 C61 H61 120.0
C66 C61 H61 120.0
C63 C62 C61 120.0
C63 C62 H62 120.0
C61 C62 H62 120.0
C64 C63 C62 120.0
C64 C63 H63 120.0
C62 C63 H63 120.0
C63 C64 C65 120.0
C63 C64 H64 120.0
C65 C64 H64 120.0
C66 C65 C64 120.0
C66 C65 H65 120.0
C64 C65 H65 120.0
C65 C66 C61 120.0
C65 C66 H66 120.0
C61 C66 H66 120.0
C62B C61B C66B 120.0
C62B C61B H61B 120.0
C66B C61B H61B 120.0
C61B C62B C63B 120.0
C61B C62B H62B 120.0
C63B C62B H62B 120.0
C62B C63B C64B 120.0
C62B C63B H63B 120.0
C64B C63B H63B 120.0
C65B C64B C63B 120.0
C65B C64B H64B 120.0
C63B C64B H64B 120.0
C64B C65B C66B 120.0
C64B C65B H65B 120.0
C66B C65B H65B 120.0
C65B C66B C61B 120.0
C65B C66B H66B 120.0
C61B C66B H66B 120.0

loop_
_geom_bond_atom_site_label_1
_geom_bond_atom_site_label_2
_geom_bond_distance
N1 C2 1.327(3)
N1 C13 1.445(3)
N1 Ni3 2.069(2)
N2 C10 1.360(3)
N2 C3 1.384(3)
N2 Ni3 1.858(2)
C1 C2 1.507(3)
C1 H1A 0.9800
C1 H1B 0.9800
C1 H1C 0.9800
C2 C3 1.422(3)
Ni2 N6 1.815(2)
Ni2 N3 1.861(2)
Ni2 N4 2.092(2)
Ni2 Ni3 2.3750(5)
C3 C4 1.391(4)
Ni3 N5 1.814(2)
N3 C10 1.359(3)
N3 C9 1.380(3)
C4 C5 1.374(4)
C4 H4 0.9500
N4 C11 1.316(3)
N4 C25 1.441(3)
C5 C6 1.412(4)
C5 H5 0.9500
N5 N6 1.378(3)
N5 C37 1.456(3)
C6 C7 1.398(4)
C6 C10 1.415(3)
N6 C49 1.452(3)
C7 C8 1.384(4)
C7 H7 0.9500
C8 C9 1.384(3)
C8 H8 0.9500
C9 C11 1.435(3)
C11 C12 1.507(4)
C12 H12A 0.9800
C12 H12B 0.9800
C12 H12C 0.9800
C13 C14 1.404(4)
C13 C18 1.404(4)
C14 C15 1.393(3)
C14 C19 1.519(4)
C15 C16 1.375(4)
C15 H15 0.9500
C16 C17 1.366(4)
C16 H16 0.9500
C17 C18 1.399(4)
C17 H17 0.9500
C18 C22 1.507(4)
C19 C21 1.515(4)
C19 C20 1.529(4)
C19 H19 1.0000
C20 H20A 0.9800
C20 H20B 0.9800
C20 H20C 0.9800
C21 H21A 0.9800
C21 H21B 0.9800
C21 H21C 0.9800
C22 C24 1.511(5)
C22 C23 1.530(5)
C22 H22 1.0000
C23 H23A 0.9800
C23 H23B 0.9800
C23 H23C 0.9800
C24 H24A 0.9800
C24 H24B 0.9800
C24 H24C 0.9800
C25 C26 1.405(4)
C25 C30 1.407(4)
C26 C27 1.398(4)
C26 C31 1.511(4)
C27 C28 1.374(4)
C27 H27 0.9500
C28 C29 1.375(4)
C28 H28 0.9500
C29 C30 1.402(4)
C29 H29 0.9500
C30 C34 1.519(4)
C31 C32 1.524(4)
C31 C33 1.527(4)
C31 H31 1.0000
C32 H32A 0.9800
C32 H32B 0.9800
C32 H32C 0.9800
C33 H33A 0.9800
C33 H33B 0.9800
C33 H33C 0.9800
C35 C34 1.533(4)
C35 H35A 0.9800
C35 H35B 0.9800
C35 H35C 0.9800
C34 C36 1.524(4)
C34 H34 1.0000
C36 H36A 0.9800
C36 H36B 0.9800
C36 H36C 0.9800
C37 C38 1.399(3)
C37 C42 1.414(4)
C38 C39 1.399(4)
C38 C43 1.514(4)
C39 C40 1.368(5)
C39 H39 0.9500
C40 C41 1.377(4)
C40 H40 0.9500
C41 C42 1.393(4)
C41 H41 0.9500
C42 C46 1.526(4)
C43 C45 1.527(4)
C43 C44 1.536(4)
C43 H43 1.0000
C44 H44A 0.9800
C44 H44B 0.9800
C44 H44C 0.9800
C45 H45A 0.9800
C45 H45B 0.9800
C45 H45C 0.9800
C46 C47 1.529(4)
C46 C48 1.533(4)
C46 H46 1.0000
C47 H47A 0.9800
C47 H47B 0.9800
C47 H47C 0.9800
C48 H48A 0.9800
C48 H48B 0.9800
C48 H48C 0.9800
C49 C54 1.397(3)
C49 C50 1.416(4)
C50 C51 1.390(4)
C50 C55 1.525(4)
C51 C52 1.381(4)
C51 H51 0.9500
C52 C53 1.380(5)
C52 H52 0.9500
C53 C54 1.403(4)
C53 H53 0.9500
C54 C58 1.509(4)
C55 C56 1.531(4)
C55 C57 1.532(4)
C55 H55 1.0000
C56 H56A 0.9800
C56 H56B 0.9800
C56 H56C 0.9800
C57 H57A 0.9800
C57 H57B 0.9800
C57 H57C 0.9800
C58 C60 1.533(4)
C58 C59 1.536(4)
C58 H58 1.0000
C59 H59A 0.9800
C59 H59B 0.9800
C59 H59C 0.9800
C60 H60A 0.9800
C60 H60B 0.9800
C60 H60C 0.9800
C61 C62 1.3900
C61 C66 1.3900
C61 H61 0.9500
C62 C63 1.3900
C62 H62 0.9500
C63 C64 1.3900
C63 H63 0.9500
C64 C65 1.3900
C64 H64 0.9500
C65 C66 1.3900
C65 H65 0.9500
C66 H66 0.9500
C61B C62B 1.3900
C61B C66B 1.3900
C61B H61B 0.9500
C62B C63B 1.3900
C62B H62B 0.9500
C63B C64B 1.3900
C63B H63B 0.9500
C64B C65B 1.3900
C64B H64B 0.9500
C65B C66B 1.3900
C65B H65B 0.9500
C66B H66B 0.9500

loop_
_geom_torsion_atom_site_label_1
_geom_torsion_atom_site_label_2
_geom_torsion_atom_site_label_3
_geom_torsion_atom_site_label_4
_geom_torsion
C13 N1 C2 C3 -162.1(2)
Ni3 N1 C2 C3 1.2(3)
C13 N1 C2 C1 14.2(4)
Ni3 N1 C2 C1 177.5(2)
C10 N2 C3 C4 -0.1(4)
Ni3 N2 C3 C4 177.56(19)
C10 N2 C3 C2 173.5(2)
Ni3 N2 C3 C2 -8.9(3)
N1 C2 C3 N2 4.5(3)
C1 C2 C3 N2 -171.9(2)
N1 C2 C3 C4 177.6(2)
C1 C2 C3 C4 1.2(4)
C10 N2 Ni3 N5 14.8(4)
C3 N2 Ni3 N5 -162.7(3)
C10 N2 Ni3 N1 -175.0(2)
C3 N2 Ni3 N1 7.45(18)
C10 N2 Ni3 Ni2 -0.75(19)
C3 N2 Ni3 Ni2 -178.27(17)
N6 Ni2 N3 C10 4.6(4)
N4 Ni2 N3 C10 -176.8(2)
Ni3 Ni2 N3 C10 -0.94(18)
N6 Ni2 N3 C9 -171.8(3)
N4 Ni2 N3 C9 6.78(17)
Ni3 Ni2 N3 C9 -177.31(17)
N2 C3 C4 C5 1.9(4)
C2 C3 C4 C5 -170.7(3)
C3 C4 C5 C6 -1.0(4)
N2 Ni3 N5 N6 -25.9(4)
N1 Ni3 N5 N6 164.90(13)
Ni2 Ni3 N5 N6 -9.73(13)
N2 Ni3 N5 C37 127.7(3)
N1 Ni3 N5 C37 -41.5(2)
Ni2 Ni3 N5 C37 143.9(2)
C4 C5 C6 C7 177.5(3)
C4 C5 C6 C10 -1.6(4)
C37 N5 N6 C49 52.2(3)
Ni3 N5 N6 C49 -150.77(17)
C37 N5 N6 Ni2 -144.32(18)
Ni3 N5 N6 Ni2 12.71(16)
N3 Ni2 N6 N5 -15.4(4)
N4 Ni2 N6 N5 166.12(13)
Ni3 Ni2 N6 N5 -9.71(13)
N3 Ni2 N6 C49 144.7(3)
N4 Ni2 N6 C49 -33.8(3)
Ni3 Ni2 N6 C49 150.4(2)
C5 C6 C7 C8 178.9(3)
C10 C6 C7 C8 -1.9(4)
C6 C7 C8 C9 -1.0(4)
C10 N3 C9 C8 -0.6(4)
Ni2 N3 C9 C8 176.0(2)
C10 N3 C9 C11 175.9(2)
Ni2 N3 C9 C11 -7.5(3)
C7 C8 C9 N3 2.4(4)
C7 C8 C9 C11 -173.6(3)
C9 N3 C10 N2 177.0(2)
Ni2 N3 C10 N2 0.6(3)
C9 N3 C10 C6 -2.6(3)
Ni2 N3 C10 C6 -178.94(18)
C3 N2 C10 N3 177.8(2)
Ni3 N2 C10 N3 0.3(3)
C3 N2 C10 C6 -2.7(4)
Ni3 N2 C10 C6 179.86(18)
C7 C6 C10 N3 3.8(4)
C5 C6 C10 N3 -177.0(2)
C7 C6 C10 N2 -175.7(2)
C5 C6 C10 N2 3.5(4)
C25 N4 C11 C9 -168.0(2)
Ni2 N4 C11 C9 2.2(3)
C25 N4 C11 C12 9.8(4)
Ni2 N4 C11 C12 180.0(2)
N3 C9 C11 N4 3.0(3)
C8 C9 C11 N4 179.3(3)
N3 C9 C11 C12 -175.0(2)
C8 C9 C11 C12 1.3(4)
C2 N1 C13 C14 73.2(3)
Ni3 N1 C13 C14 -86.2(3)
C2 N1 C13 C18 -105.5(3)
Ni3 N1 C13 C18 95.0(3)
C18 C13 C14 C15 -1.2(4)
N1 C13 C14 C15 -180.0(2)
C18 C13 C14 C19 179.8(3)
N1 C13 C14 C19 1.0(4)
C13 C14 C15 C16 1.7(4)
C19 C14 C15 C16 -179.2(3)
C14 C15 C16 C17 -1.4(5)
C15 C16 C17 C18 0.5(5)
C16 C17 C18 C13 0.0(5)
C16 C17 C18 C22 179.2(3)
C14 C13 C18 C17 0.4(4)
N1 C13 C18 C17 179.1(3)
C14 C13 C18 C22 -178.8(3)
N1 C13 C18 C22 -0.1(4)
C15 C14 C19 C21 -72.4(3)
C13 C14 C19 C21 106.7(3)
C15 C14 C19 C20 51.4(4)
C13 C14 C19 C20 -129.6(3)
C17 C18 C22 C24 -99.7(4)
C13 C18 C22 C24 79.5(4)
C17 C18 C22 C23 24.9(4)
C13 C18 C22 C23 -155.9(3)
C11 N4 C25 C26 -106.4(3)
Ni2 N4 C25 C26 86.0(3)
C11 N4 C25 C30 70.8(3)
Ni2 N4 C25 C30 -96.8(3)
C30 C25 C26 C27 2.9(4)
N4 C25 C26 C27 -179.9(2)
C30 C25 C26 C31 -174.6(3)
N4 C25 C26 C31 2.6(4)
C25 C26 C27 C28 -0.9(4)
C31 C26 C27 C28 176.6(3)
C26 C27 C28 C29 -1.2(5)
C27 C28 C29 C30 1.2(5)
C28 C29 C30 C25 0.8(4)
C28 C29 C30 C34 179.0(3)
C26 C25 C30 C29 -2.9(4)
N4 C25 C30 C29 179.9(2)
C26 C25 C30 C34 179.0(3)
N4 C25 C30 C34 1.8(4)
C27 C26 C31 C32 22.3(4)
C25 C26 C31 C32 -160.2(3)
C27 C26 C31 C33 -102.2(3)
C25 C26 C31 C33 75.3(3)
C29 C30 C34 C36 -86.4(3)
C25 C30 C34 C36 91.7(3)
C29 C30 C34 C35 38.0(4)
C25 C30 C34 C35 -143.9(3)
N6 N5 C37 C38 -94.9(3)
Ni3 N5 C37 C38 114.5(3)
N6 N5 C37 C42 87.9(3)
Ni3 N5 C37 C42 -62.7(3)
C42 C37 C38 C39 0.4(4)
N5 C37 C38 C39 -176.7(2)
C42 C37 C38 C43 179.4(3)
N5 C37 C38 C43 2.3(4)
C37 C38 C39 C40 -0.4(5)
C43 C38 C39 C40 -179.4(3)
C38 C39 C40 C41 0.3(5)
C39 C40 C41 C42 -0.2(5)
C40 C41 C42 C37 0.3(4)
C40 C41 C42 C46 179.8(3)
C38 C37 C42 C41 -0.4(4)
N5 C37 C42 C41 176.8(2)
C38 C37 C42 C46 -179.9(3)
N5 C37 C42 C46 -2.7(4)
C39 C38 C43 C45 66.5(3)
C37 C38 C43 C45 -112.4(3)
C39 C38 C43 C44 -57.4(4)
C37 C38 C43 C44 123.6(3)
C41 C42 C46 C47 -83.2(3)
C37 C42 C46 C47 96.3(3)
C41 C42 C46 C48 40.2(4)
C37 C42 C46 C48 -140.3(3)
N5 N6 C49 C54 -97.8(3)
Ni2 N6 C49 C54 104.2(3)
N5 N6 C49 C50 85.1(3)
Ni2 N6 C49 C50 -72.9(3)
C54 C49 C50 C51 -1.4(4)
N6 C49 C50 C51 175.7(2)
C54 C49 C50 C55 176.9(2)
N6 C49 C50 C55 -6.0(4)
C49 C50 C51 C52 1.2(4)
C55 C50 C51 C52 -177.1(3)
C50 C51 C52 C53 0.0(5)
C51 C52 C53 C54 -1.1(5)
C50 C49 C54 C53 0.3(4)
N6 C49 C54 C53 -176.7(2)
C50 C49 C54 C58 -178.6(2)
N6 C49 C54 C58 4.4(4)
C52 C53 C54 C49 0.9(4)
C52 C53 C54 C58 179.9(3)
C51 C50 C55 C56 31.5(4)
C49 C50 C55 C56 -146.8(3)
C51 C50 C55 C57 -92.7(3)
C49 C50 C55 C57 89.1(3)
C49 C54 C58 C60 -119.6(3)
C53 C54 C58 C60 61.5(3)
C49 C54 C58 C59 117.1(3)
C53 C54 C58 C59 -61.9(3)
C66 C61 C62 C63 0.0
C61 C62 C63 C64 0.0
C62 C63 C64 C65 0.0
C63 C64 C65 C66 0.0
C64 C65 C66 C61 0.0
C62 C61 C66 C65 0.0
C66B C61B C62B C63B 0.0
C61B C62B C63B C64B 0.0
C62B C63B C64B C65B 0.0
C63B C64B C65B C66B 0.0
C64B C65B C66B C61B 0.0
C62B C61B C66B C65B 0.0
